data_7153075
loop_
_publ_author_name
'Marco, A Bel\'en'
'Andreu, Raquel'
'Franco, Santiago'
'Gar\'in, Javier'
'Orduna, Jes\'us'
'Villacampa, Bel\'en'
'Diosdado, Beatriz E.'
'L\'opez Navarrete, Juan T'
'Casado, Juan'

_publ_section_title
;
 Push-pull systems bearing a quinoid/aromatic thieno[3,2-b]thiophene
 moiety: synthesis, ground state polarization and second-order nonlinear
 properties.
;
_journal_issue 37
_journal_name_full 'Organic &amp; biomolecular chemistry'
_journal_page_first 6338
_journal_page_last 6349
_journal_paper_doi 10.1039/c3ob41278d
_journal_volume 11
_journal_year 2013
_chemical_formula_moiety 'C24 H24 N2 O S2'
_chemical_formula_sum 'C24 H24 N2 O S2'
_chemical_formula_weight 420.57
_space_group_IT_number 11
_symmetry_cell_setting monoclinic
_symmetry_space_group_name_Hall '-P 2yb'
_symmetry_space_group_name_H-M 'P 1 21/m 1'
_atom_sites_solution_hydrogens geom
_atom_sites_solution_primary direct
_atom_sites_solution_secondary difmap
_audit_creation_method SHELXL-97
_audit_update_record
;
2011-12-16 # Formatted by publCIF
;
_cell_angle_alpha 90.00
_cell_angle_beta 98.064(5)
_cell_angle_gamma 90.00
_cell_formula_units_Z 2
_cell_length_a 11.0980(5)
_cell_length_b 6.7887(4)
_cell_length_c 15.8764(10)
_cell_measurement_reflns_used 1122
_cell_measurement_temperature 296(1)
_cell_measurement_theta_max 28.7938
_cell_measurement_theta_min 2.9614
_cell_volume 1184.32(12)
_computing_cell_refinement
;
CrysAlisPro, Agilent Technologies,
Version 1.171.35.15 (release 03-08-2011 CrysAlis171 .NET)
(compiled Aug  3 2011,13:03:54)
;
_computing_data_collection
;
CrysAlisPro, Agilent Technologies,
Version 1.171.35.15 (release 03-08-2011 CrysAlis171 .NET)
(compiled Aug  3 2011,13:03:54)
;
_computing_data_reduction
;
CrysAlisPro, Agilent Technologies,
Version 1.171.35.15 (release 03-08-2011 CrysAlis171 .NET)
(compiled Aug  3 2011,13:03:54)
;
_computing_molecular_graphics 'Diamond 3.2g'
_computing_publication_material 'SHELXL-97 (Sheldrick, 2008)'
_computing_structure_refinement 'SHELXL-97 (Sheldrick, 2008)'
_computing_structure_solution SIR-92
_diffrn_ambient_temperature 296(1)
_diffrn_detector_area_resol_mean 16.3990
_diffrn_measured_fraction_theta_full 0.998
_diffrn_measured_fraction_theta_max 0.998
_diffrn_measurement_device_type 'Xcalibur, Sapphire3'
_diffrn_measurement_method \w-scans
_diffrn_radiation_monochromator graphite
_diffrn_radiation_source 'Enhance (Mo) X-ray Source'
_diffrn_radiation_type MoK\a
_diffrn_radiation_wavelength 0.71073
_diffrn_reflns_av_R_equivalents 0.0414
_diffrn_reflns_av_sigmaI/netI 0.0544
_diffrn_reflns_limit_h_max 13
_diffrn_reflns_limit_h_min -13
_diffrn_reflns_limit_k_max 8
_diffrn_reflns_limit_k_min -8
_diffrn_reflns_limit_l_max 18
_diffrn_reflns_limit_l_min -15
_diffrn_reflns_number 7220
_diffrn_reflns_theta_full 25.00
_diffrn_reflns_theta_max 25.00
_diffrn_reflns_theta_min 2.97
_exptl_absorpt_coefficient_mu 0.241
_exptl_absorpt_correction_T_max 1.00000
_exptl_absorpt_correction_T_min 0.98964
_exptl_absorpt_correction_type multi-scan
_exptl_absorpt_process_details
;
CrysAlisPro, Agilent Technologies,
Version 1.171.35.15 (release 03-08-2011 CrysAlis171 .NET)
(compiled Aug  3 2011,13:03:54)
Multi-scan absorption correction using spherical harmonics,
 implemented in SCALE3 ABSPACK scaling algorithm.
;
_exptl_crystal_colour green
_exptl_crystal_density_diffrn 1.179
_exptl_crystal_density_method 'not measured'
_exptl_crystal_description needle
_exptl_crystal_F_000 444
_exptl_crystal_size_max 0.44
_exptl_crystal_size_mid 0.11
_exptl_crystal_size_min 0.05
_refine_diff_density_max 0.292
_refine_diff_density_min -0.207
_refine_diff_density_rms 0.041
_refine_ls_extinction_method none
_refine_ls_goodness_of_fit_ref 1.011
_refine_ls_hydrogen_treatment constr
_refine_ls_matrix_type full
_refine_ls_number_parameters 169
_refine_ls_number_reflns 2275
_refine_ls_number_restraints 0
_refine_ls_restrained_S_all 1.011
_refine_ls_R_factor_all 0.0892
_refine_ls_R_factor_gt 0.0552
_refine_ls_shift/su_max 0.005
_refine_ls_shift/su_mean 0.001
_refine_ls_structure_factor_coef Fsqd
_refine_ls_weighting_details 'calc w=1/[\s^2^(Fo^2^)+(0.0720P)^2^+0.0711P] where P=(Fo^2^+2Fc^2^)/3'
_refine_ls_weighting_scheme calc
_refine_ls_wR_factor_gt 0.1259
_refine_ls_wR_factor_ref 0.1458
_reflns_number_gt 1556
_reflns_number_total 2275
_reflns_threshold_expression >2\s(I)
_cod_data_source_file c3ob41278d.txt
_cod_data_source_block 8
_cod_original_sg_symbol_H-M P21/m
_cod_database_code 7153075

loop_
_symmetry_equiv_pos_as_xyz
'x, y, z'
'-x, y+1/2, -z'
'-x, -y, -z'
'x, -y-1/2, z'

loop_
_atom_site_label
_atom_site_type_symbol
_atom_site_fract_x
_atom_site_fract_y
_atom_site_fract_z
_atom_site_U_iso_or_equiv
_atom_site_adp_type
_atom_site_occupancy
_atom_site_symmetry_multiplicity
_atom_site_calc_flag
_atom_site_refinement_flags
O1 O 0.8372(3) 0.2500 0.83040(17) 0.0663(8) Uani 1 2 d S
C1 C 0.8773(4) 0.2500 0.7529(3) 0.0550(10) Uani 1 2 d S
C2 C 0.7968(3) 0.2500 0.6812(2) 0.0483(9) Uani 1 2 d S
H2 H 0.8253 0.2500 0.6289 0.058 Uiso 1 2 calc SR
C3 C 0.6689(3) 0.2500 0.6833(2) 0.0413(8) Uani 1 2 d S
C4 C 0.6340(4) 0.2500 0.7661(2) 0.0503(9) Uani 1 2 d S
H4 H 0.5516 0.2500 0.7713 0.060 Uiso 1 2 calc SR
C5 C 0.7148(4) 0.2500 0.8364(3) 0.0569(10) Uani 1 2 d S
C6 C 1.0141(4) 0.2500 0.7626(3) 0.0768(13) Uani 1 2 d S
C7 C 1.0603(4) 0.4358(7) 0.8113(3) 0.1297(17) Uani 1 1 d .
H7A H 1.1476 0.4385 0.8180 0.195 Uiso 1 1 calc R
H7B H 1.0338 0.4354 0.8663 0.195 Uiso 1 1 calc R
H7C H 1.0286 0.5501 0.7802 0.195 Uiso 1 1 calc R
C8 C 1.0579(4) 0.2500 0.6762(4) 0.1067(19) Uani 1 2 d S
H8A H 1.1453 0.2500 0.6837 0.160 Uiso 1 2 d SR
H8B H 1.0281 0.3655 0.6451 0.160 Uiso 1 1 d R
C9 C 0.6919(5) 0.2500 0.9282(3) 0.0825(15) Uani 1 2 d S
C10 C 0.5572(6) 0.2500 0.9333(3) 0.118(2) Uani 1 2 d S
H10A H 0.5414 0.2500 0.9941 0.176 Uiso 1 2 d SR
H10B H 0.5261 0.3846 0.9140 0.176 Uiso 1 1 d R
C11 C 0.7457(5) 0.4362(9) 0.9700(3) 0.190(3) Uani 1 1 d .
H11A H 0.7066 0.5487 0.9414 0.284 Uiso 1 1 calc R
H11B H 0.8313 0.4405 0.9665 0.284 Uiso 1 1 calc R
H11C H 0.7333 0.4376 1.0286 0.284 Uiso 1 1 calc R
C12 C 0.5804(3) 0.2500 0.6121(2) 0.0418(8) Uani 1 2 d S
H12 H 0.4996 0.2500 0.6215 0.050 Uiso 1 2 calc SR
C13 C 0.6023(3) 0.2500 0.5282(2) 0.0384(8) Uani 1 2 d S
H13 H 0.6832 0.2500 0.5190 0.046 Uiso 1 2 calc SR
C14 C 0.5148(3) 0.2500 0.4570(2) 0.0350(8) Uani 1 2 d S
C15 C 0.5398(3) 0.2500 0.3707(2) 0.0409(9) Uani 1 2 d S
S1 S 0.40717(9) 0.2500 0.29744(6) 0.0534(3) Uani 1 2 d S
C16 C 0.3167(3) 0.2500 0.3779(3) 0.0482(9) Uani 1 2 d S
C17 C 0.1896(4) 0.2500 0.3788(3) 0.0686(13) Uani 1 2 d S
H17 H 0.1315 0.2500 0.3305 0.082 Uiso 1 2 calc SR
C18 C 0.1639(4) 0.2500 0.4589(4) 0.0766(14) Uani 1 2 d S
H18 H 0.0849 0.2500 0.4723 0.092 Uiso 1 2 calc SR
S2 S 0.29054(9) 0.2500 0.53429(7) 0.0614(4) Uani 1 2 d S
C19 C 0.3840(3) 0.2500 0.4566(2) 0.0416(9) Uani 1 2 d S
C20 C 0.6502(4) 0.2500 0.3378(2) 0.0521(10) Uani 1 2 d S
C21 C 0.7668(4) 0.2500 0.3876(3) 0.0601(11) Uani 1 2 d S
N1 N 0.8614(3) 0.2500 0.4261(3) 0.0899(13) Uani 1 2 d S
C22 C 0.6492(5) 0.2500 0.2483(3) 0.0851(15) Uani 1 2 d S
N2 N 0.6434(5) 0.2500 0.1762(3) 0.144(2) Uani 1 2 d S

loop_
_atom_site_aniso_label
_atom_site_aniso_U_11
_atom_site_aniso_U_22
_atom_site_aniso_U_33
_atom_site_aniso_U_23
_atom_site_aniso_U_13
_atom_site_aniso_U_12
O1 0.069(2) 0.096(2) 0.0311(17) 0.000 -0.0041(14) 0.000
C1 0.059(3) 0.070(3) 0.034(2) 0.000 0.002(2) 0.000
C2 0.057(2) 0.057(2) 0.031(2) 0.000 0.0036(18) 0.000
C3 0.050(2) 0.0384(19) 0.035(2) 0.000 0.0052(17) 0.000
C4 0.058(2) 0.058(2) 0.035(2) 0.000 0.0072(19) 0.000
C5 0.069(3) 0.065(3) 0.037(3) 0.000 0.008(2) 0.000
C6 0.052(3) 0.115(4) 0.059(3) 0.000 -0.009(2) 0.000
C7 0.084(3) 0.175(4) 0.123(4) -0.046(3) -0.011(3) -0.042(3)
C8 0.047(3) 0.191(6) 0.083(4) 0.000 0.012(3) 0.000
C9 0.093(4) 0.130(4) 0.026(3) 0.000 0.012(2) 0.000
C10 0.129(5) 0.178(6) 0.055(4) 0.000 0.048(4) 0.000
C11 0.227(6) 0.277(7) 0.078(4) -0.102(4) 0.064(4) -0.121(5)
C12 0.044(2) 0.045(2) 0.037(2) 0.000 0.0054(17) 0.000
C13 0.0381(19) 0.0422(19) 0.035(2) 0.000 0.0051(16) 0.000
C14 0.0339(18) 0.0377(18) 0.032(2) 0.000 0.0019(15) 0.000
C15 0.045(2) 0.041(2) 0.035(2) 0.000 -0.0020(17) 0.000
S1 0.0597(7) 0.0580(6) 0.0374(6) 0.000 -0.0109(5) 0.000
C16 0.048(2) 0.042(2) 0.051(3) 0.000 -0.0050(19) 0.000
C17 0.041(2) 0.076(3) 0.082(4) 0.000 -0.016(2) 0.000
C18 0.036(2) 0.087(3) 0.106(5) 0.000 0.010(3) 0.000
S2 0.0422(6) 0.0783(8) 0.0662(8) 0.000 0.0162(5) 0.000
C19 0.040(2) 0.039(2) 0.046(2) 0.000 0.0029(17) 0.000
C20 0.053(2) 0.068(2) 0.035(2) 0.000 0.0087(19) 0.000
C21 0.052(3) 0.079(3) 0.054(3) 0.000 0.026(2) 0.000
N1 0.044(2) 0.129(4) 0.098(4) 0.000 0.016(2) 0.000
C22 0.076(3) 0.133(4) 0.048(3) 0.000 0.016(3) 0.000
N2 0.126(5) 0.266(7) 0.045(3) 0.000 0.025(3) 0.000

loop_
_atom_type_symbol
_atom_type_description
_atom_type_scat_dispersion_real
_atom_type_scat_dispersion_imag
_atom_type_scat_source
C C 0.0033 0.0016 'International Tables Vol C Tables 4.2.6.8 and 6.1.1.4'
H H 0.0000 0.0000 'International Tables Vol C Tables 4.2.6.8 and 6.1.1.4'
N N 0.0061 0.0033 'International Tables Vol C Tables 4.2.6.8 and 6.1.1.4'
O O 0.0106 0.0060 'International Tables Vol C Tables 4.2.6.8 and 6.1.1.4'
S S 0.1246 0.1234 'International Tables Vol C Tables 4.2.6.8 and 6.1.1.4'

loop_
_geom_angle_atom_site_label_1
_geom_angle_atom_site_label_2
_geom_angle_atom_site_label_3
_geom_angle
_geom_angle_site_symmetry_1
_geom_angle_site_symmetry_3
C1 O1 C5 120.8(3) . .
C2 C1 O1 120.0(4) . .
C2 C1 C6 128.9(4) . .
O1 C1 C6 111.1(4) . .
C1 C2 C3 121.7(4) . .
C1 C2 H2 119.1 . .
C3 C2 H2 119.1 . .
C12 C3 C4 120.0(3) . .
C12 C3 C2 125.0(3) . .
C4 C3 C2 115.1(3) . .
C5 C4 C3 122.5(4) . .
C5 C4 H4 118.8 . .
C3 C4 H4 118.8 . .
C4 C5 O1 119.9(4) . .
C4 C5 C9 128.6(4) . .
O1 C5 C9 111.5(4) . .
C1 C6 C8 110.7(4) . .
C1 C6 C7 108.3(3) . .
C8 C6 C7 109.2(3) . .
C1 C6 C7 108.3(3) . 4_565
C8 C6 C7 109.2(3) . 4_565
C7 C6 C7 111.1(5) . 4_565
C6 C7 H7A 109.5 . .
C6 C7 H7B 109.5 . .
H7A C7 H7B 109.5 . .
C6 C7 H7C 109.5 . .
H7A C7 H7C 109.5 . .
H7B C7 H7C 109.5 . .
C6 C8 H8A 109.5 . .
C6 C8 H8B 109.5 . .
H8A C8 H8B 109.5 . .
C10 C9 C11 108.0(3) . .
C10 C9 C11 108.0(3) . 4_565
C11 C9 C11 113.5(6) . 4_565
C10 C9 C5 110.7(4) . .
C11 C9 C5 108.3(3) . .
C11 C9 C5 108.3(3) 4_565 .
C9 C10 H10A 111.0 . .
C9 C10 H10B 106.5 . .
H10A C10 H10B 101.1 . .
C9 C11 H11A 109.5 . .
C9 C11 H11B 109.5 . .
H11A C11 H11B 109.5 . .
C9 C11 H11C 109.5 . .
H11A C11 H11C 109.5 . .
H11B C11 H11C 109.5 . .
C13 C12 C3 125.7(3) . .
C13 C12 H12 117.2 . .
C3 C12 H12 117.2 . .
C14 C13 C12 126.0(3) . .
C14 C13 H13 117.0 . .
C12 C13 H13 117.0 . .
C13 C14 C15 124.9(3) . .
C13 C14 C19 126.2(3) . .
C15 C14 C19 108.9(3) . .
C20 C15 C14 130.8(3) . .
C20 C15 S1 117.0(3) . .
C14 C15 S1 112.2(2) . .
C16 S1 C15 91.79(17) . .
C19 C16 C17 114.2(4) . .
C19 C16 S1 112.1(3) . .
C17 C16 S1 133.7(4) . .
C18 C17 C16 110.8(4) . .
C18 C17 H17 124.6 . .
C16 C17 H17 124.6 . .
C17 C18 S2 113.6(3) . .
C17 C18 H18 123.2 . .
S2 C18 H18 123.2 . .
C18 S2 C19 91.0(2) . .
C16 C19 C14 115.0(3) . .
C16 C19 S2 110.4(3) . .
C14 C19 S2 134.5(3) . .
C15 C20 C21 124.8(3) . .
C15 C20 C22 119.4(4) . .
C21 C20 C22 115.8(4) . .
N1 C21 C20 178.6(5) . .
N2 C22 C20 177.2(6) . .

loop_
_geom_bond_atom_site_label_1
_geom_bond_atom_site_label_2
_geom_bond_distance
_geom_bond_site_symmetry_2
O1 C1 1.366(5) .
O1 C5 1.375(5) .
C1 C2 1.345(5) .
C1 C6 1.504(6) .
C2 C3 1.425(5) .
C2 H2 0.9300 .
C3 C12 1.390(5) .
C3 C4 1.421(5) .
C4 C5 1.330(5) .
C4 H4 0.9300 .
C5 C9 1.514(6) .
C6 C8 1.519(7) .
C6 C7 1.530(4) .
C6 C7 1.530(4) 4_565
C7 H7A 0.9600 .
C7 H7B 0.9600 .
C7 H7C 0.9600 .
C8 H8A 0.9600 .
C8 H8B 0.9600 .
C9 C10 1.509(7) .
C9 C11 1.511(5) .
C9 C11 1.511(5) 4_565
C10 H10A 1.0060 .
C10 H10B 1.0088 .
C11 H11A 0.9600 .
C11 H11B 0.9600 .
C11 H11C 0.9600 .
C12 C13 1.386(5) .
C12 H12 0.9300 .
C13 C14 1.383(4) .
C13 H13 0.9300 .
C14 C15 1.436(5) .
C14 C19 1.451(5) .
C15 C20 1.397(5) .
C15 S1 1.743(3) .
S1 C16 1.732(4) .
C16 C19 1.364(5) .
C16 C17 1.413(5) .
C17 C18 1.342(6) .
C17 H17 0.9300 .
C18 S2 1.713(5) .
C18 H18 0.9300 .
S2 C19 1.719(4) .
C20 C21 1.419(6) .
C20 C22 1.421(6) .
C21 N1 1.139(5) .
C22 N2 1.137(6) .

loop_
_geom_hbond_atom_site_label_D
_geom_hbond_atom_site_label_H
_geom_hbond_atom_site_label_A
_geom_hbond_distance_DH
_geom_hbond_distance_HA
_geom_hbond_distance_DA
_geom_hbond_angle_DHA
_geom_hbond_site_symmetry_A
C11 H11B O1 0.96 2.53 2.859(5) 100.3 .
C12 H12 S2 0.93 2.53 3.280(4) 138.1 .
C18 H18 N1 0.93 2.49 3.324(6) 150.0 4_465

loop_
_geom_torsion_atom_site_label_1
_geom_torsion_atom_site_label_2
_geom_torsion_atom_site_label_3
_geom_torsion_atom_site_label_4
_geom_torsion
_geom_torsion_site_symmetry_4
C5 O1 C1 C2 0.000(2) .
C5 O1 C1 C6 180.000(1) .
O1 C1 C2 C3 0.000(2) .
C6 C1 C2 C3 180.000(1) .
C1 C2 C3 C12 180.000(1) .
C1 C2 C3 C4 0.000(1) .
C12 C3 C4 C5 180.000(2) .
C2 C3 C4 C5 0.000(2) .
C3 C4 C5 O1 0.000(2) .
C3 C4 C5 C9 180.000(2) .
C1 O1 C5 C4 0.000(2) .
C1 O1 C5 C9 180.000(2) .
C2 C1 C6 C8 0.000(2) .
O1 C1 C6 C8 180.000(1) .
C2 C1 C6 C7 119.7(3) .
O1 C1 C6 C7 -60.3(3) .
C2 C1 C6 C7 -119.7(3) 4_565
O1 C1 C6 C7 60.3(3) 4_565
C4 C5 C9 C10 0.000(2) .
O1 C5 C9 C10 180.000(2) .
C4 C5 C9 C11 -118.2(4) .
O1 C5 C9 C11 61.8(4) .
C4 C5 C9 C11 118.2(4) 4_565
O1 C5 C9 C11 -61.8(4) 4_565
C4 C3 C12 C13 180.000(1) .
C2 C3 C12 C13 0.000(1) .
C3 C12 C13 C14 180.000(1) .
C12 C13 C14 C15 180.0 .
C12 C13 C14 C19 0.000(1) .
C13 C14 C15 C20 0.000(1) .
C19 C14 C15 C20 180.0 .
C13 C14 C15 S1 180.0 .
C19 C14 C15 S1 0.0 .
C20 C15 S1 C16 180.0 .
C14 C15 S1 C16 0.0 .
C15 S1 C16 C19 0.0 .
C15 S1 C16 C17 180.0 .
C19 C16 C17 C18 0.0 .
S1 C16 C17 C18 180.0 .
C16 C17 C18 S2 0.0 .
C17 C18 S2 C19 0.0 .
C17 C16 C19 C14 180.0 .
S1 C16 C19 C14 0.0 .
C17 C16 C19 S2 0.0 .
S1 C16 C19 S2 180.0 .
C13 C14 C19 C16 180.0 .
C15 C14 C19 C16 0.0 .
C13 C14 C19 S2 0.0 .
C15 C14 C19 S2 180.0 .
C18 S2 C19 C16 0.0 .
C18 S2 C19 C14 180.0 .
C14 C15 C20 C21 0.000(1) .
S1 C15 C20 C21 180.0 .
C14 C15 C20 C22 180.0 .
S1 C15 C20 C22 0.0 .
